data_7030995
loop_
_publ_author_name
'Adler Ya\~nez, Ra\'ul A'
'Kehr, Gerald'
'Daniliuc, Constantin G.'
'Schirmer, Birgitta'
'Erker, Gerhard'

_publ_section_title
;
 Formation of a dihydroborole by catalytic isomerization of a
 divinylborane.
;
_journal_issue 28
_journal_name_full 'Dalton transactions (Cambridge, England : 2003)'
_journal_page_first 10794
_journal_page_last 10800
_journal_paper_doi 10.1039/c4dt01423e
_journal_volume 43
_journal_year 2014
_chemical_formula_sum 'C40 H18 B3 F20 N'
_chemical_formula_weight 924.98
_chemical_name_systematic
; 
 ? 
;
_space_group_IT_number 14
_symmetry_cell_setting monoclinic
_symmetry_space_group_name_Hall '-P 2ybc'
_symmetry_space_group_name_H-M 'P 1 21/c 1'
_atom_sites_solution_hydrogens geom
_atom_sites_solution_primary direct
_atom_sites_solution_secondary difmap
_audit_creation_method SHELXL-97
_cell_angle_alpha 90.00
_cell_angle_beta 94.093(2)
_cell_angle_gamma 90.00
_cell_formula_units_Z 4
_cell_length_a 19.6734(4)
_cell_length_b 6.2270(2)
_cell_length_c 31.1173(8)
_cell_measurement_reflns_used 7842
_cell_measurement_temperature 223(2)
_cell_measurement_theta_max 28.28
_cell_measurement_theta_min 4.08
_cell_volume 3802.34(17)
_computing_cell_refinement 'Collect (Nonius B.V., 1998)'
_computing_data_collection 'Collect (Nonius B.V., 1998)'
_computing_data_reduction 'Denzo-SMN (Otwinowski & Minor, 1997)'
_computing_molecular_graphics 'XP (BrukerAXS, 2000)'
_computing_publication_material 'SHELXL-97 (Sheldrick, 1997)'
_computing_structure_refinement 'SHELXL-97 (Sheldrick, 1997)'
_computing_structure_solution 'SHELXS-97 (Sheldrick, 1990)'
_diffrn_ambient_temperature 223(2)
_diffrn_measured_fraction_theta_full 0.960
_diffrn_measured_fraction_theta_max 0.960
_diffrn_measurement_device_type 'Nonius KappaCCD APEXII'
_diffrn_measurement_method '\w and \f scans'
_diffrn_radiation_monochromator 'Montel mirror'
_diffrn_radiation_source 'rotating anode Nonius FR591'
_diffrn_radiation_type MoK\a
_diffrn_radiation_wavelength 0.71073
_diffrn_reflns_av_R_equivalents 0.059
_diffrn_reflns_av_sigmaI/netI 0.0586
_diffrn_reflns_limit_h_max 23
_diffrn_reflns_limit_h_min -23
_diffrn_reflns_limit_k_max 6
_diffrn_reflns_limit_k_min -7
_diffrn_reflns_limit_l_max 36
_diffrn_reflns_limit_l_min -37
_diffrn_reflns_number 22625
_diffrn_reflns_theta_full 25.00
_diffrn_reflns_theta_max 25.00
_diffrn_reflns_theta_min 4.14
_exptl_absorpt_coefficient_mu 0.162
_exptl_absorpt_correction_T_max 0.9952
_exptl_absorpt_correction_T_min 0.9745
_exptl_absorpt_correction_type multi-scan
_exptl_absorpt_process_details 'Denzo (Otwinowski, Borek, Majewski & Minor, 2003)'
_exptl_crystal_colour colourless
_exptl_crystal_density_diffrn 1.616
_exptl_crystal_density_method 'not measured'
_exptl_crystal_description prism
_exptl_crystal_F_000 1840
_exptl_crystal_size_max 0.16
_exptl_crystal_size_mid 0.08
_exptl_crystal_size_min 0.03
_refine_diff_density_max 0.225
_refine_diff_density_min -0.199
_refine_diff_density_rms 0.045
_refine_ls_extinction_method none
_refine_ls_goodness_of_fit_ref 1.095
_refine_ls_hydrogen_treatment constr
_refine_ls_matrix_type full
_refine_ls_number_parameters 577
_refine_ls_number_reflns 6453
_refine_ls_number_restraints 0
_refine_ls_restrained_S_all 1.095
_refine_ls_R_factor_all 0.1299
_refine_ls_R_factor_gt 0.0753
_refine_ls_shift/su_max 0.000
_refine_ls_shift/su_mean 0.000
_refine_ls_structure_factor_coef Fsqd
_refine_ls_weighting_details 'calc w=1/[\s^2^(Fo^2^)+(0.0000P)^2^+7.1508P] where P=(Fo^2^+2Fc^2^)/3'
_refine_ls_weighting_scheme calc
_refine_ls_wR_factor_gt 0.1240
_refine_ls_wR_factor_ref 0.1494
_reflns_number_gt 3882
_reflns_number_total 6453
_reflns_threshold_expression >2sigma(I)
_cod_data_source_file c4dt01423e2.cif
_cod_data_source_block erk7175
_cod_depositor_comments 'Adding full bibliography for 7030994--7030997.cif.'
_cod_original_sg_symbol_H-M P21/c
_cod_database_code 7030995

loop_
_symmetry_equiv_pos_as_xyz
'x, y, z'
'-x, y+1/2, -z+1/2'
'-x, -y, -z'
'x, -y-1/2, z-1/2'

loop_
_atom_site_label
_atom_site_type_symbol
_atom_site_fract_x
_atom_site_fract_y
_atom_site_fract_z
_atom_site_U_iso_or_equiv
_atom_site_adp_type
_atom_site_occupancy
_atom_site_symmetry_multiplicity
_atom_site_calc_flag
_atom_site_refinement_flags
B1 B 0.2728(2) 0.2856(10) 0.55782(15) 0.0508(14) Uani 1 1 d .
B2 B 0.2183(3) 0.2177(10) 0.67500(16) 0.0541(14) Uani 1 1 d .
B3 B 0.1588(3) 0.3847(10) 0.45458(16) 0.0581(15) Uani 1 1 d .
N1 N 0.34334(16) 0.3093(6) 0.55428(9) 0.0457(9) Uani 1 1 d .
C1 C 0.2405(2) 0.3362(9) 0.60216(12) 0.0577(13) Uani 1 1 d .
H1A H 0.2654 0.4549 0.6168 0.069 Uiso 1 1 calc R
H1B H 0.1929 0.3804 0.5965 0.069 Uiso 1 1 calc R
C2 C 0.2440(2) 0.1344(8) 0.63181(13) 0.0559(12) Uani 1 1 d .
H2A H 0.2907 0.0802 0.6360 0.067 Uiso 1 1 calc R
H2B H 0.2144 0.0198 0.6196 0.067 Uiso 1 1 calc R
C3 C 0.2238(2) 0.2225(9) 0.51785(13) 0.0582(13) Uani 1 1 d .
H3A H 0.1873 0.1285 0.5265 0.070 Uiso 1 1 calc R
H3B H 0.2489 0.1479 0.4962 0.070 Uiso 1 1 calc R
C4 C 0.1939(2) 0.4402(9) 0.49941(13) 0.0627(14) Uani 1 1 d .
H4A H 0.1608 0.4993 0.5183 0.075 Uiso 1 1 calc R
H4B H 0.2303 0.5457 0.4967 0.075 Uiso 1 1 calc R
C11 C 0.3903(2) 0.3898(9) 0.58859(12) 0.0504(12) Uani 1 1 d .
C12 C 0.4410(2) 0.2554(9) 0.60613(13) 0.0603(13) Uani 1 1 d .
H12 H 0.4451 0.1154 0.5953 0.072 Uiso 1 1 calc R
C13 C 0.4853(3) 0.3244(13) 0.63903(16) 0.0798(18) Uani 1 1 d .
H13 H 0.5198 0.2322 0.6505 0.096 Uiso 1 1 calc R
C14 C 0.4797(3) 0.5255(14) 0.65528(17) 0.085(2) Uani 1 1 d .
H14 H 0.5099 0.5709 0.6782 0.102 Uiso 1 1 calc R
C15 C 0.4301(3) 0.6634(11) 0.63840(16) 0.0791(18) Uani 1 1 d .
H15 H 0.4267 0.8026 0.6498 0.095 Uiso 1 1 calc R
C16 C 0.3845(3) 0.5965(9) 0.60416(14) 0.0641(14) Uani 1 1 d .
H16 H 0.3508 0.6901 0.5921 0.077 Uiso 1 1 calc R
C21 C 0.3762(2) 0.2584(8) 0.51528(13) 0.0483(11) Uani 1 1 d .
C22 C 0.4075(2) 0.4152(9) 0.49354(14) 0.0608(13) Uani 1 1 d .
H22 H 0.4097 0.5551 0.5049 0.073 Uiso 1 1 calc R
C23 C 0.4361(2) 0.3727(10) 0.45496(14) 0.0654(14) Uani 1 1 d .
H23 H 0.4562 0.4841 0.4399 0.079 Uiso 1 1 calc R
C24 C 0.4349(2) 0.1705(11) 0.43905(16) 0.0714(16) Uani 1 1 d .
H24 H 0.4556 0.1410 0.4134 0.086 Uiso 1 1 calc R
C25 C 0.4037(3) 0.0073(10) 0.46022(17) 0.0830(17) Uani 1 1 d .
H25 H 0.4016 -0.1323 0.4487 0.100 Uiso 1 1 calc R
C26 C 0.3752(3) 0.0530(9) 0.49909(15) 0.0702(15) Uani 1 1 d .
H26 H 0.3552 -0.0580 0.5143 0.084 Uiso 1 1 calc R
C31 C 0.2690(2) 0.3586(8) 0.70452(12) 0.0509(12) Uani 1 1 d .
F32 F 0.35925(14) 0.1074(6) 0.70325(9) 0.0792(9) Uani 1 1 d .
C32 C 0.3360(2) 0.3015(10) 0.71552(14) 0.0604(13) Uani 1 1 d .
F33 F 0.44439(14) 0.3589(7) 0.75116(9) 0.1032(13) Uani 1 1 d .
C33 C 0.3812(3) 0.4284(12) 0.74034(15) 0.0708(17) Uani 1 1 d .
F34 F 0.40272(17) 0.7489(7) 0.77775(10) 0.1160(14) Uani 1 1 d .
C34 C 0.3593(3) 0.6223(12) 0.75385(15) 0.0759(17) Uani 1 1 d .
F35 F 0.27330(18) 0.8806(6) 0.75774(10) 0.0985(11) Uani 1 1 d .
C35 C 0.2941(3) 0.6894(10) 0.74373(16) 0.0693(14) Uani 1 1 d .
F36 F 0.18717(14) 0.6326(5) 0.71016(9) 0.0801(9) Uani 1 1 d .
C36 C 0.2508(2) 0.5579(9) 0.71938(14) 0.0575(13) Uani 1 1 d .
C41 C 0.1429(2) 0.1902(8) 0.68822(14) 0.0554(12) Uani 1 1 d .
F42 F 0.17392(15) 0.2135(6) 0.76279(8) 0.0881(10) Uani 1 1 d .
C42 C 0.1256(3) 0.1913(9) 0.73106(15) 0.0652(14) Uani 1 1 d .
F43 F 0.04643(18) 0.1679(7) 0.78417(10) 0.1140(13) Uani 1 1 d .
C43 C 0.0601(3) 0.1661(10) 0.74254(18) 0.0752(16) Uani 1 1 d .
F44 F -0.05720(16) 0.1354(6) 0.72260(13) 0.1154(13) Uani 1 1 d .
C44 C 0.0087(3) 0.1488(10) 0.7122(2) 0.0796(17) Uani 1 1 d .
F45 F -0.02955(15) 0.1275(6) 0.63835(11) 0.1058(12) Uani 1 1 d .
C45 C 0.0208(2) 0.1465(10) 0.66951(19) 0.0736(15) Uani 1 1 d .
F46 F 0.09631(13) 0.1650(6) 0.61582(9) 0.0845(10) Uani 1 1 d .
C46 C 0.0876(2) 0.1647(9) 0.65870(15) 0.0629(13) Uani 1 1 d .
C51 C 0.2062(2) 0.3531(10) 0.41643(14) 0.0608(13) Uani 1 1 d .
F52 F 0.26208(15) 0.6893(6) 0.42905(9) 0.0861(9) Uani 1 1 d .
C52 C 0.2557(3) 0.5008(10) 0.40762(15) 0.0687(15) Uani 1 1 d .
F53 F 0.34832(18) 0.6212(8) 0.36870(10) 0.1140(13) Uani 1 1 d .
C53 C 0.3009(3) 0.4715(12) 0.37589(17) 0.0782(17) Uani 1 1 d .
F54 F 0.34248(18) 0.2534(8) 0.32290(10) 0.1304(16) Uani 1 1 d .
C54 C 0.2977(3) 0.2874(14) 0.35290(16) 0.090(2) Uani 1 1 d .
F55 F 0.2461(2) -0.0481(7) 0.33694(10) 0.1203(14) Uani 1 1 d .
C55 C 0.2498(3) 0.1359(12) 0.35979(17) 0.0847(19) Uani 1 1 d .
F56 F 0.15903(17) 0.0175(6) 0.39787(10) 0.0924(10) Uani 1 1 d .
C56 C 0.2055(3) 0.1710(11) 0.39144(16) 0.0720(15) Uani 1 1 d .
C61 C 0.0800(2) 0.3400(8) 0.44678(13) 0.0564(12) Uani 1 1 d .
F62 F 0.06500(13) 0.2583(5) 0.52027(8) 0.0727(8) Uani 1 1 d .
C62 C 0.0386(2) 0.2844(9) 0.47935(15) 0.0615(13) Uani 1 1 d .
F63 F -0.06712(14) 0.1900(5) 0.50564(10) 0.0826(9) Uani 1 1 d .
C63 C -0.0299(3) 0.2463(9) 0.47262(16) 0.0648(14) Uani 1 1 d .
F64 F -0.12826(14) 0.2324(5) 0.42503(10) 0.0897(10) Uani 1 1 d .
C64 C -0.0611(2) 0.2665(9) 0.43232(19) 0.0695(15) Uani 1 1 d .
F65 F -0.05421(15) 0.3503(6) 0.35908(9) 0.0929(10) Uani 1 1 d .
C65 C -0.0237(3) 0.3262(10) 0.39905(16) 0.0698(15) Uani 1 1 d .
F66 F 0.07876(14) 0.4197(6) 0.37238(8) 0.0832(10) Uani 1 1 d .
C66 C 0.0446(3) 0.3603(9) 0.40658(14) 0.0659(14) Uani 1 1 d .

loop_
_atom_site_aniso_label
_atom_site_aniso_U_11
_atom_site_aniso_U_22
_atom_site_aniso_U_33
_atom_site_aniso_U_23
_atom_site_aniso_U_13
_atom_site_aniso_U_12
B1 0.050(3) 0.059(4) 0.044(3) -0.001(3) 0.002(2) 0.006(3)
B2 0.059(3) 0.054(4) 0.050(3) 0.009(3) 0.007(2) 0.009(3)
B3 0.066(3) 0.058(4) 0.049(3) -0.002(3) -0.006(2) 0.008(3)
N1 0.0432(19) 0.058(3) 0.0360(17) -0.0015(18) 0.0006(14) 0.0030(18)
C1 0.048(2) 0.078(4) 0.048(2) -0.003(3) 0.0048(19) 0.004(3)
C2 0.050(3) 0.061(3) 0.056(3) -0.006(3) 0.005(2) 0.002(2)
C3 0.048(2) 0.076(4) 0.051(2) -0.006(3) 0.0022(19) 0.003(3)
C4 0.057(3) 0.080(4) 0.050(3) -0.011(3) -0.001(2) 0.005(3)
C11 0.047(2) 0.068(4) 0.036(2) 0.004(2) 0.0053(18) -0.004(2)
C12 0.046(2) 0.078(4) 0.055(3) 0.016(3) -0.005(2) -0.001(3)
C13 0.063(3) 0.120(6) 0.055(3) 0.015(4) -0.007(2) -0.002(4)
C14 0.070(4) 0.136(7) 0.048(3) 0.013(4) -0.006(3) -0.037(4)
C15 0.104(4) 0.079(4) 0.057(3) -0.015(3) 0.020(3) -0.044(4)
C16 0.073(3) 0.070(4) 0.050(3) 0.005(3) 0.005(2) -0.006(3)
C21 0.042(2) 0.058(3) 0.045(2) 0.003(2) 0.0021(18) 0.007(2)
C22 0.080(3) 0.052(3) 0.051(3) -0.002(3) 0.009(2) -0.006(3)
C23 0.073(3) 0.073(4) 0.052(3) 0.010(3) 0.020(2) -0.005(3)
C24 0.066(3) 0.090(5) 0.061(3) 0.010(3) 0.026(2) 0.020(3)
C25 0.114(5) 0.065(4) 0.074(3) -0.008(3) 0.035(3) 0.010(4)
C26 0.087(4) 0.063(4) 0.065(3) 0.007(3) 0.030(3) 0.006(3)
C31 0.051(3) 0.061(3) 0.041(2) 0.008(2) 0.0019(18) -0.001(2)
F32 0.0688(18) 0.096(3) 0.0735(18) 0.0149(19) 0.0099(14) 0.0198(18)
C32 0.060(3) 0.077(4) 0.045(2) 0.008(3) 0.011(2) 0.008(3)
F33 0.0587(18) 0.173(4) 0.0763(19) 0.029(2) -0.0099(14) 0.000(2)
C33 0.051(3) 0.114(5) 0.047(3) 0.017(3) -0.004(2) -0.008(3)
F34 0.109(3) 0.157(4) 0.079(2) -0.016(2) -0.0141(18) -0.054(3)
C34 0.076(4) 0.103(5) 0.047(3) 0.002(3) -0.004(3) -0.030(4)
F35 0.122(3) 0.080(3) 0.095(2) -0.022(2) 0.0154(19) -0.023(2)
C35 0.086(4) 0.063(4) 0.059(3) -0.003(3) 0.009(3) -0.008(3)
F36 0.0709(19) 0.074(2) 0.095(2) -0.0095(18) 0.0009(15) 0.0087(17)
C36 0.064(3) 0.061(4) 0.048(3) 0.001(3) 0.003(2) -0.005(3)
C41 0.056(3) 0.054(3) 0.057(3) -0.005(3) 0.011(2) -0.007(2)
F42 0.091(2) 0.119(3) 0.0557(16) 0.0105(19) 0.0136(15) 0.000(2)
C42 0.067(3) 0.066(4) 0.065(3) 0.002(3) 0.019(3) -0.002(3)
F43 0.130(3) 0.125(3) 0.095(2) 0.022(2) 0.065(2) -0.002(3)
C43 0.081(4) 0.073(4) 0.075(3) 0.006(3) 0.029(3) -0.004(3)
F44 0.077(2) 0.102(3) 0.175(3) -0.001(3) 0.063(2) -0.010(2)
C44 0.069(4) 0.065(4) 0.111(5) -0.008(4) 0.045(3) -0.001(3)
F45 0.0599(19) 0.116(3) 0.141(3) -0.034(3) -0.0010(19) -0.013(2)
C45 0.050(3) 0.074(4) 0.098(4) -0.021(4) 0.007(3) -0.010(3)
F46 0.0619(17) 0.118(3) 0.0729(18) -0.024(2) -0.0014(13) -0.0126(18)
C46 0.067(3) 0.058(3) 0.066(3) -0.013(3) 0.016(2) -0.007(3)
C51 0.056(3) 0.076(4) 0.049(3) -0.004(3) -0.006(2) 0.000(3)
F52 0.088(2) 0.091(3) 0.0794(19) -0.007(2) 0.0081(16) -0.0122(19)
C52 0.071(3) 0.081(4) 0.053(3) -0.007(3) -0.005(3) 0.006(3)
F53 0.089(2) 0.162(4) 0.093(2) 0.017(3) 0.0223(18) -0.009(3)
C53 0.061(3) 0.113(6) 0.060(3) 0.000(4) 0.004(3) 0.005(4)
F54 0.124(3) 0.201(5) 0.070(2) -0.005(3) 0.0385(19) 0.041(3)
C54 0.088(4) 0.139(7) 0.044(3) -0.008(4) 0.008(3) 0.027(5)
F55 0.150(3) 0.129(4) 0.081(2) -0.047(2) 0.006(2) 0.037(3)
C55 0.093(4) 0.105(6) 0.054(3) -0.026(4) -0.004(3) 0.031(4)
F56 0.092(2) 0.093(3) 0.091(2) -0.028(2) -0.0015(17) -0.003(2)
C56 0.068(3) 0.082(5) 0.064(3) -0.011(3) -0.008(3) 0.004(3)
C61 0.061(3) 0.060(3) 0.046(2) -0.007(3) -0.005(2) 0.009(3)
F62 0.0683(17) 0.093(2) 0.0563(15) 0.0015(16) 0.0006(13) 0.0128(17)
C62 0.061(3) 0.063(4) 0.058(3) -0.010(3) -0.006(2) 0.015(3)
F63 0.0686(18) 0.084(2) 0.096(2) -0.0017(19) 0.0153(16) 0.0070(17)
C63 0.065(3) 0.058(4) 0.071(3) -0.006(3) 0.007(3) 0.006(3)
F64 0.0598(18) 0.090(2) 0.117(2) -0.036(2) -0.0090(16) 0.0097(18)
C64 0.049(3) 0.062(4) 0.095(4) -0.021(3) -0.006(3) 0.005(3)
F65 0.089(2) 0.104(3) 0.0792(19) -0.021(2) -0.0349(16) 0.021(2)
C65 0.064(3) 0.074(4) 0.068(3) -0.014(3) -0.022(3) 0.014(3)
F66 0.083(2) 0.109(3) 0.0550(16) 0.0014(18) -0.0120(14) 0.0063(19)
C66 0.075(3) 0.073(4) 0.050(3) -0.007(3) 0.000(2) 0.011(3)

loop_
_atom_type_symbol
_atom_type_description
_atom_type_scat_dispersion_real
_atom_type_scat_dispersion_imag
_atom_type_scat_source
C C 0.0033 0.0016 'International Tables Vol C Tables 4.2.6.8 and 6.1.1.4'
H H 0.0000 0.0000 'International Tables Vol C Tables 4.2.6.8 and 6.1.1.4'
B B 0.0013 0.0007 'International Tables Vol C Tables 4.2.6.8 and 6.1.1.4'
N N 0.0061 0.0033 'International Tables Vol C Tables 4.2.6.8 and 6.1.1.4'
F F 0.0171 0.0103 'International Tables Vol C Tables 4.2.6.8 and 6.1.1.4'

loop_
_geom_angle_atom_site_label_1
_geom_angle_atom_site_label_2
_geom_angle_atom_site_label_3
_geom_angle
N1 B1 C3 121.2(4)
N1 B1 C1 120.3(4)
C3 B1 C1 118.5(4)
C2 B2 C31 117.3(4)
C2 B2 C41 123.9(4)
C31 B2 C41 118.5(4)
C4 B3 C51 117.2(4)
C4 B3 C61 123.2(4)
C51 B3 C61 119.4(4)
B1 N1 C21 122.9(3)
B1 N1 C11 124.0(3)
C21 N1 C11 113.1(3)
C2 C1 B1 110.5(4)
C2 C1 H1A 109.5
B1 C1 H1A 109.5
C2 C1 H1B 109.5
B1 C1 H1B 109.5
H1A C1 H1B 108.1
C1 C2 B2 103.9(4)
C1 C2 H2A 111.0
B2 C2 H2A 111.0
C1 C2 H2B 111.0
B2 C2 H2B 111.0
H2A C2 H2B 109.0
B1 C3 C4 105.5(4)
B1 C3 H3A 110.6
C4 C3 H3A 110.6
B1 C3 H3B 110.6
C4 C3 H3B 110.6
H3A C3 H3B 108.8
B3 C4 C3 105.5(4)
B3 C4 H4A 110.6
C3 C4 H4A 110.6
B3 C4 H4B 110.6
C3 C4 H4B 110.6
H4A C4 H4B 108.8
C16 C11 C12 120.0(4)
C16 C11 N1 121.0(4)
C12 C11 N1 119.0(5)
C13 C12 C11 120.6(6)
C13 C12 H12 119.7
C11 C12 H12 119.7
C14 C13 C12 120.4(6)
C14 C13 H13 119.8
C12 C13 H13 119.8
C13 C14 C15 120.5(5)
C13 C14 H14 119.7
C15 C14 H14 119.7
C14 C15 C16 120.1(6)
C14 C15 H15 120.0
C16 C15 H15 120.0
C11 C16 C15 118.5(5)
C11 C16 H16 120.8
C15 C16 H16 120.8
C22 C21 C26 118.8(4)
C22 C21 N1 120.3(4)
C26 C21 N1 121.0(4)
C21 C22 C23 121.3(5)
C21 C22 H22 119.4
C23 C22 H22 119.4
C24 C23 C22 119.8(5)
C24 C23 H23 120.1
C22 C23 H23 120.1
C23 C24 C25 120.5(5)
C23 C24 H24 119.8
C25 C24 H24 119.8
C24 C25 C26 118.9(5)
C24 C25 H25 120.6
C26 C25 H25 120.6
C21 C26 C25 120.7(5)
C21 C26 H26 119.7
C25 C26 H26 119.7
C36 C31 C32 114.4(5)
C36 C31 B2 121.9(4)
C32 C31 B2 123.6(5)
F32 C32 C33 116.7(5)
F32 C32 C31 119.5(5)
C33 C32 C31 123.7(6)
F33 C33 C34 121.3(6)
F33 C33 C32 120.3(6)
C34 C33 C32 118.4(5)
F34 C34 C33 119.3(6)
F34 C34 C35 119.8(7)
C33 C34 C35 120.9(5)
F35 C35 C34 120.0(6)
F35 C35 C36 121.3(5)
C34 C35 C36 118.8(6)
F36 C36 C35 116.3(5)
F36 C36 C31 119.9(4)
C35 C36 C31 123.9(5)
C46 C41 C42 113.6(4)
C46 C41 B2 123.4(4)
C42 C41 B2 123.0(4)
F42 C42 C43 117.0(4)
F42 C42 C41 120.0(4)
C43 C42 C41 123.0(5)
C44 C43 F43 119.2(5)
C44 C43 C42 120.2(5)
F43 C43 C42 120.5(5)
C43 C44 F44 121.4(5)
C43 C44 C45 120.8(5)
F44 C44 C45 117.8(6)
F45 C45 C44 122.2(5)
F45 C45 C46 119.8(5)
C44 C45 C46 118.0(5)
F46 C46 C41 120.3(4)
F46 C46 C45 115.3(4)
C41 C46 C45 124.3(5)
C56 C51 C52 114.5(5)
C56 C51 B3 123.2(5)
C52 C51 B3 122.1(5)
F52 C52 C51 121.5(5)
F52 C52 C53 115.0(6)
C51 C52 C53 123.4(6)
F53 C53 C54 120.4(6)
F53 C53 C52 120.9(6)
C54 C53 C52 118.7(6)
F54 C54 C53 119.5(7)
F54 C54 C55 119.7(7)
C53 C54 C55 120.8(5)
F55 C55 C54 121.2(6)
F55 C55 C56 119.9(7)
C54 C55 C56 118.8(6)
F56 C56 C51 118.7(5)
F56 C56 C55 117.6(6)
C51 C56 C55 123.7(6)
C62 C61 C66 113.4(4)
C62 C61 B3 123.6(4)
C66 C61 B3 123.0(4)
F62 C62 C63 115.5(4)
F62 C62 C61 120.9(4)
C63 C62 C61 123.6(4)
F63 C63 C64 119.4(5)
F63 C63 C62 120.7(4)
C64 C63 C62 119.9(5)
F64 C64 C63 121.0(5)
F64 C64 C65 119.6(5)
C63 C64 C65 119.5(5)
F65 C65 C66 120.6(5)
F65 C65 C64 120.1(5)
C66 C65 C64 119.4(4)
F66 C66 C65 116.6(4)
F66 C66 C61 119.1(4)
C65 C66 C61 124.3(5)

loop_
_geom_bond_atom_site_label_1
_geom_bond_atom_site_label_2
_geom_bond_distance
B1 N1 1.407(6)
B1 C3 1.568(6)
B1 C1 1.591(6)
B2 C2 1.558(6)
B2 C31 1.574(7)
B2 C41 1.577(6)
B3 C4 1.551(6)
B3 C51 1.573(7)
B3 C61 1.577(7)
N1 C21 1.450(5)
N1 C11 1.451(5)
C1 C2 1.557(6)
C1 H1A 0.9800
C1 H1B 0.9800
C2 H2A 0.9800
C2 H2B 0.9800
C3 C4 1.571(7)
C3 H3A 0.9800
C3 H3B 0.9800
C4 H4A 0.9800
C4 H4B 0.9800
C11 C16 1.383(7)
C11 C12 1.384(6)
C12 C13 1.365(7)
C12 H12 0.9400
C13 C14 1.358(9)
C13 H13 0.9400
C14 C15 1.375(8)
C14 H14 0.9400
C15 C16 1.406(6)
C15 H15 0.9400
C16 H16 0.9400
C21 C22 1.360(6)
C21 C26 1.374(7)
C22 C23 1.387(6)
C22 H22 0.9400
C23 C24 1.353(7)
C23 H23 0.9400
C24 C25 1.379(7)
C24 H24 0.9400
C25 C26 1.398(6)
C25 H25 0.9400
C26 H26 0.9400
C31 C36 1.380(7)
C31 C32 1.384(6)
F32 C32 1.357(6)
C32 C33 1.383(7)
F33 C33 1.337(6)
C33 C34 1.359(8)
F34 C34 1.346(6)
C34 C35 1.366(7)
F35 C35 1.342(6)
C35 C36 1.370(7)
F36 C36 1.347(5)
C41 C46 1.382(6)
C41 C42 1.399(6)
F42 C42 1.327(5)
C42 C43 1.370(7)
F43 C43 1.342(5)
C43 C44 1.339(7)
F44 C44 1.362(5)
C44 C45 1.365(7)
F45 C45 1.341(6)
C45 C46 1.384(6)
F46 C46 1.358(5)
C51 C56 1.375(7)
C51 C52 1.381(7)
F52 C52 1.352(6)
C52 C53 1.388(7)
F53 C53 1.348(7)
C53 C54 1.351(9)
F54 C54 1.345(6)
C54 C55 1.361(9)
F55 C55 1.347(7)
C55 C56 1.378(7)
F56 C56 1.348(6)
C61 C62 1.388(6)
C61 C66 1.394(6)
F62 C62 1.350(5)
C62 C63 1.370(6)
F63 C63 1.350(5)
C63 C64 1.362(7)
F64 C64 1.342(5)
C64 C65 1.364(7)
F65 C65 1.350(5)
C65 C66 1.363(6)
F66 C66 1.350(5)

loop_
_geom_torsion_atom_site_label_1
_geom_torsion_atom_site_label_2
_geom_torsion_atom_site_label_3
_geom_torsion_atom_site_label_4
_geom_torsion
C3 B1 N1 C21 -6.0(7)
C1 B1 N1 C21 177.7(4)
C3 B1 N1 C11 173.0(4)
C1 B1 N1 C11 -3.4(7)
N1 B1 C1 C2 -86.7(6)
C3 B1 C1 C2 96.9(5)
B1 C1 C2 B2 173.9(4)
C31 B2 C2 C1 -75.6(5)
C41 B2 C2 C1 97.6(5)
N1 B1 C3 C4 -96.2(5)
C1 B1 C3 C4 80.2(5)
C51 B3 C4 C3 -77.8(6)
C61 B3 C4 C3 96.9(6)
B1 C3 C4 B3 167.6(4)
B1 N1 C11 C16 -62.8(6)
C21 N1 C11 C16 116.2(5)
B1 N1 C11 C12 116.3(5)
C21 N1 C11 C12 -64.7(5)
C16 C11 C12 C13 0.5(7)
N1 C11 C12 C13 -178.7(4)
C11 C12 C13 C14 0.6(8)
C12 C13 C14 C15 -1.0(9)
C13 C14 C15 C16 0.2(8)
C12 C11 C16 C15 -1.2(7)
N1 C11 C16 C15 177.9(4)
C14 C15 C16 C11 0.9(7)
B1 N1 C21 C22 116.5(5)
C11 N1 C21 C22 -62.5(5)
B1 N1 C21 C26 -62.1(6)
C11 N1 C21 C26 118.9(5)
C26 C21 C22 C23 2.1(7)
N1 C21 C22 C23 -176.5(4)
C21 C22 C23 C24 -2.0(8)
C22 C23 C24 C25 2.0(8)
C23 C24 C25 C26 -2.1(8)
C22 C21 C26 C25 -2.2(8)
N1 C21 C26 C25 176.4(4)
C24 C25 C26 C21 2.2(8)
C2 B2 C31 C36 127.0(5)
C41 B2 C31 C36 -46.6(6)
C2 B2 C31 C32 -48.8(6)
C41 B2 C31 C32 137.6(5)
C36 C31 C32 F32 178.9(4)
B2 C31 C32 F32 -5.1(6)
C36 C31 C32 C33 1.8(6)
B2 C31 C32 C33 177.9(4)
F32 C32 C33 F33 0.1(6)
C31 C32 C33 F33 177.2(4)
F32 C32 C33 C34 -178.9(4)
C31 C32 C33 C34 -1.7(7)
F33 C33 C34 F34 1.6(7)
C32 C33 C34 F34 -179.5(4)
F33 C33 C34 C35 -178.0(4)
C32 C33 C34 C35 0.9(8)
F34 C34 C35 F35 -0.2(7)
C33 C34 C35 F35 179.4(5)
F34 C34 C35 C36 180.0(4)
C33 C34 C35 C36 -0.4(8)
F35 C35 C36 F36 0.6(7)
C34 C35 C36 F36 -179.6(4)
F35 C35 C36 C31 -179.2(4)
C34 C35 C36 C31 0.6(7)
C32 C31 C36 F36 179.0(4)
B2 C31 C36 F36 2.9(6)
C32 C31 C36 C35 -1.3(7)
B2 C31 C36 C35 -177.4(4)
C2 B2 C41 C46 -24.6(8)
C31 B2 C41 C46 148.5(5)
C2 B2 C41 C42 155.9(5)
C31 B2 C41 C42 -31.0(7)
C46 C41 C42 F42 179.7(5)
B2 C41 C42 F42 -0.8(8)
C46 C41 C42 C43 0.9(8)
B2 C41 C42 C43 -179.6(5)
F42 C42 C43 C44 178.1(5)
C41 C42 C43 C44 -3.1(10)
F42 C42 C43 F43 1.1(9)
C41 C42 C43 F43 179.9(5)
F43 C43 C44 F44 0.8(9)
C42 C43 C44 F44 -176.4(5)
F43 C43 C44 C45 180.0(6)
C42 C43 C44 C45 2.9(10)
C43 C44 C45 F45 179.4(6)
F44 C44 C45 F45 -1.3(9)
C43 C44 C45 C46 -0.6(9)
F44 C44 C45 C46 178.6(5)
C42 C41 C46 F46 178.6(5)
B2 C41 C46 F46 -0.9(8)
C42 C41 C46 C45 1.4(8)
B2 C41 C46 C45 -178.1(5)
F45 C45 C46 F46 1.0(8)
C44 C45 C46 F46 -178.9(5)
F45 C45 C46 C41 178.3(5)
C44 C45 C46 C41 -1.6(9)
C4 B3 C51 C56 125.1(5)
C61 B3 C51 C56 -49.7(7)
C4 B3 C51 C52 -49.7(7)
C61 B3 C51 C52 135.4(5)
C56 C51 C52 F52 179.0(4)
B3 C51 C52 F52 -5.7(7)
C56 C51 C52 C53 0.7(7)
B3 C51 C52 C53 176.0(5)
F52 C52 C53 F53 1.7(7)
C51 C52 C53 F53 -179.9(5)
F52 C52 C53 C54 -179.8(5)
C51 C52 C53 C54 -1.5(8)
F53 C53 C54 F54 0.5(8)
C52 C53 C54 F54 -178.0(5)
F53 C53 C54 C55 -179.6(5)
C52 C53 C54 C55 1.9(9)
F54 C54 C55 F55 -0.3(9)
C53 C54 C55 F55 179.8(5)
F54 C54 C55 C56 178.3(5)
C53 C54 C55 C56 -1.6(9)
C52 C51 C56 F56 179.8(4)
B3 C51 C56 F56 4.6(7)
C52 C51 C56 C55 -0.4(8)
B3 C51 C56 C55 -175.6(5)
F55 C55 C56 F56 -0.8(8)
C54 C55 C56 F56 -179.4(5)
F55 C55 C56 C51 179.5(5)
C54 C55 C56 C51 0.9(9)
C4 B3 C61 C62 -19.5(8)
C51 B3 C61 C62 155.1(5)
C4 B3 C61 C66 158.1(5)
C51 B3 C61 C66 -27.4(8)
C66 C61 C62 F62 -180.0(5)
B3 C61 C62 F62 -2.2(8)
C66 C61 C62 C63 2.0(8)
B3 C61 C62 C63 179.7(5)
F62 C62 C63 F63 1.0(7)
C61 C62 C63 F63 179.1(5)
F62 C62 C63 C64 -179.4(5)
C61 C62 C63 C64 -1.3(9)
F63 C63 C64 F64 0.4(8)
C62 C63 C64 F64 -179.2(5)
F63 C63 C64 C65 179.1(5)
C62 C63 C64 C65 -0.5(8)
F64 C64 C65 F65 -0.1(8)
C63 C64 C65 F65 -178.9(5)
F64 C64 C65 C66 -179.9(5)
C63 C64 C65 C66 1.4(9)
F65 C65 C66 F66 0.4(8)
C64 C65 C66 F66 -179.8(5)
F65 C65 C66 C61 179.7(5)
C64 C65 C66 C61 -0.5(9)
C62 C61 C66 F66 178.2(5)
B3 C61 C66 F66 0.4(8)
C62 C61 C66 C65 -1.1(8)
B3 C61 C66 C65 -178.9(5)
